data_7048271
loop_
_publ_author_name
'Mangelsen, Sebastian'
'Srinivasan, Bikshandarkoil R.'
'Sch\"urmann, Ulrich'
'Kienle, Lorenz'
'N\"ather, Christian'
'Bensch, Wolfgang'

_publ_section_title
;
 Nanostructured tungsten sulfides: insights into precursor decomposition
 and the microstructure using X-ray scattering methods.
;
_journal_issue 4
_journal_name_full 'Dalton transactions (Cambridge, England : 2003)'
_journal_page_first 1184
_journal_page_last 1201
_journal_paper_doi 10.1039/c8dt04205e
_journal_volume 48
_journal_year 2019
_chemical_formula_sum 'H9 N3 S4 W'
_chemical_formula_weight 363.2056
_chemical_name_mineral ?(NH4)(N2H5)WS4?
_space_group_crystal_system orthorhombic
_space_group_IT_number 62
_space_group_name_Hall '-P 2ac 2n'
_space_group_name_H-M_alt 'P n m a'
_symmetry_space_group_name_Hall '-P 2ac 2n'
_symmetry_space_group_name_H-M 'P n m a'
_audit_update_record
;
2018-10-17 deposited with the CCDC.
2018-11-27 downloaded from the CCDC.
;
_cell_angle_alpha 90
_cell_angle_beta 90
_cell_angle_gamma 90
_cell_formula_units_Z 4
_cell_length_a 10.53537(17)
_cell_length_b 7.07583(11)
_cell_length_c 11.75952(17)
_cell_measurement_radiation 'Cu K\a'
_cell_measurement_temperature 298
_cell_volume 876.63(2)
_diffrn_ambient_temperature 298
_diffrn_detector 'PIXcel 1D'
_diffrn_measurement_device_type 'Panalytical Empyrean'
_diffrn_radiation_probe x-ray
_diffrn_radiation_wavelength 1.5418
_diffrn_source 'sealed X-ray tube'
_exptl_absorpt_correction_type none
_exptl_crystal_description powder
_pd_meas_2theta_range_max 50
_pd_meas_2theta_range_min 2.5
_pd_proc_ls_prof_R_factor 0.0305
_pd_proc_ls_prof_wR_expected 0.0198
_pd_proc_ls_prof_wR_factor 0.0415
_refine_ls_goodness_of_fit_all 2.095
_refine_ls_R_I_factor 0.0194
_cod_data_source_file c8dt04205e2.cif
_cod_data_source_block AHTT
_cod_depositor_comments 'Adding full bibliography for 7048270--7048271.cif.'
_cod_original_formula_sum N3H9W1S4
_cod_database_code 7048271

loop_
_symmetry_equiv_pos_as_xyz
'x, y, z '
'-x, y+1/2, -z '
'-x+1/2, -y, z+1/2 '
'-x+1/2, y+1/2, z+1/2 '
'x, -y+1/2, z '
'-x, -y, -z '
'x+1/2, -y+1/2, -z+1/2 '
'x+1/2, y, -z+1/2 '

loop_
_atom_site_label
_atom_site_type_symbol
_atom_site_symmetry_multiplicity
_atom_site_fract_x
_atom_site_fract_y
_atom_site_fract_z
_atom_site_occupancy
_atom_site_B_iso_or_equiv
W1 W 4 0.279(3) 0.25 0.9209(8) 1 0.13(16)
S1 S 4 0.287(4) 0.25 1.1137(9) 1 2.97(8)
S2 S 4 0.079(3) 0.25 0.8647(8) 1 2.97(8)
S3 S 8 0.373(3) -0.0031(5) 0.8546(11) 1 2.97(8)
N1 N 4 -0.849(16) 0.25 0.583(18) 1 1.0(2)
N2 N 4 -0.714(16) 0.25 0.585(16) 1 1.0(2)
N3 N 4 -0.074(18) 0.25 -0.87(7) 1 1.0(2)
H1 H 4 -0.879(17) 0.25 0.655(18) 1 2
H2 H 8 -0.864(16) 0.1376853 0.550(18) 1 2
H5 H 8 -0.685(17) 0.3573958 0.617(16) 1 2
H6 H 4 -0.1(2) 0.25 -0.94(7) 1 2
H7 H 4 0.0(2) 0.25 -0.88(7) 1 2
H8 H 8 -0.1(2) 0.1510907 -0.84(7) 1 2

loop_
_geom_angle_atom_site_label_1
_geom_angle_atom_site_label_2
_geom_angle_atom_site_label_3
_geom_angle
_geom_angle_site_symmetry_1
_geom_angle_site_symmetry_2
_geom_angle_site_symmetry_3
S1 W1 S2 109.60(18) 1_555 1_555 1_555
S1 W1 S3 109.75(12) 1_555 1_555 1_555
S2 W1 S3 109.00(15) 1_555 1_555 1_555
S3 W1 S3 109.7(2) 5_555 1_555 1_555

loop_
_geom_bond_atom_site_label_1
_geom_bond_atom_site_label_2
_geom_bond_distance
_geom_bond_site_symmetry_1
_geom_bond_site_symmetry_2
W1 S1 2.270(5) 1_555 1_555
W1 S2 2.205(5) 1_555 1_555
W1 S3 2.190(3) 1_555 1_555
W1 S3 2.190(3) 1_555 5_555
